data_2022237
loop_
_publ_author_name
'Yan, Biao'
'Li, Hongya'
'Ma, Haixia'
'Ma, Xiangrong'
'Sun, Zhiyong'
'Ma, Yajun'

_publ_section_title
;
 Crystal structure, thermal behaviour and detonation characterization of
 bis(4,5-diamino-1,2,4-triazol-3-yl)methane monohydrate
;
_journal_coeditor_code QS3093
_journal_issue 9
_journal_name_full 'Acta Crystallographica Section C'
_journal_page_first
;
;
_journal_paper_doi 10.1107/S2053229620011080
_journal_volume 76
_journal_year 2020
_chemical_formula_iupac 'C5 H10 N10, H2 O'
_chemical_formula_moiety 'C5 H10 N10, H2 O'
_chemical_formula_sum 'C5 H12 N10 O'
_chemical_formula_weight 228.25
_chemical_name_systematic
;
Bis(4,5-diamino-1,2,4-triazol-3-yl)methane monohydrate
;
_space_group_crystal_system triclinic
_space_group_IT_number 2
_space_group_name_Hall '-P 1'
_space_group_name_H-M_alt 'P -1'
_atom_sites_solution_hydrogens difmap
_atom_sites_solution_primary direct
_atom_sites_solution_secondary difmap
_audit_creation_method SHELXL-2018/3
_cell_angle_alpha 83.623(3)
_cell_angle_beta 87.617(3)
_cell_angle_gamma 86.146(3)
_cell_formula_units_Z 2
_cell_length_a 5.4364(10)
_cell_length_b 5.6202(11)
_cell_length_c 15.844(3)
_cell_measurement_reflns_used 1383
_cell_measurement_temperature 296(2)
_cell_measurement_theta_max 28.02
_cell_measurement_theta_min 2.59
_cell_volume 479.72(16)
_computing_cell_refinement
;
SAINT (Bruker, 2009)
;
_computing_data_collection
;
APEX2 (Bruker, 2009)
;
_computing_data_reduction
;
SAINT (Bruker, 2009)
;
_computing_molecular_graphics
;
SHELXTL (Sheldrick, 2008)
;
_computing_publication_material
;
SHELXTL (Sheldrick, 2008)
;
_computing_structure_refinement
;
SHELXL2018 (Sheldrick, 2015)
;
_computing_structure_solution
;
SHELXS97 (Sheldrick, 2008)
;
_diffrn_ambient_temperature 296(2)
_diffrn_measured_fraction_theta_full 0.993
_diffrn_measured_fraction_theta_max 0.993
_diffrn_measurement_device_type 'Bruker APEXII CCD'
_diffrn_measurement_method '\f and \w scans'
_diffrn_radiation_type MoK\a
_diffrn_radiation_wavelength 0.71073
_diffrn_reflns_av_R_equivalents 0.0113
_diffrn_reflns_av_unetI/netI 0.0204
_diffrn_reflns_limit_h_max 6
_diffrn_reflns_limit_h_min -5
_diffrn_reflns_limit_k_max 6
_diffrn_reflns_limit_k_min -6
_diffrn_reflns_limit_l_max 15
_diffrn_reflns_limit_l_min -18
_diffrn_reflns_number 2421
_diffrn_reflns_theta_full 25.097
_diffrn_reflns_theta_max 25.097
_diffrn_reflns_theta_min 2.589
_exptl_absorpt_coefficient_mu 0.122
_exptl_absorpt_correction_T_max 0.982
_exptl_absorpt_correction_T_min 0.960
_exptl_absorpt_correction_type multi-scan
_exptl_absorpt_process_details
;
(SADABS; Bruker, 2009)
;
_exptl_crystal_colour colourless
_exptl_crystal_density_diffrn 1.580
_exptl_crystal_density_method 'not measured'
_exptl_crystal_description rodlike
_exptl_crystal_F_000 240
_exptl_crystal_size_max 0.339
_exptl_crystal_size_mid 0.276
_exptl_crystal_size_min 0.153
_refine_diff_density_max 0.168
_refine_diff_density_min -0.153
_refine_ls_extinction_coef 0.107(8)
_refine_ls_extinction_expression Fc^*^=kFc[1+0.001xFc^2^\l^3^/sin(2\q)]^-1/4^
_refine_ls_extinction_method
;
SHELXL2018 (Sheldrick, 2015)
;
_refine_ls_goodness_of_fit_ref 1.035
_refine_ls_hydrogen_treatment refall
_refine_ls_matrix_type full
_refine_ls_number_parameters 194
_refine_ls_number_reflns 1698
_refine_ls_number_restraints 0
_refine_ls_restrained_S_all 1.035
_refine_ls_R_factor_all 0.0390
_refine_ls_R_factor_gt 0.0351
_refine_ls_shift/su_max 0.000
_refine_ls_shift/su_mean 0.000
_refine_ls_structure_factor_coef Fsqd
_refine_ls_weighting_details 'w=1/[\s^2^(Fo^2^)+(0.0439P)^2^+0.1790P] where P=(Fo^2^+2Fc^2^)/3'
_refine_ls_weighting_scheme calc
_refine_ls_wR_factor_gt 0.0877
_refine_ls_wR_factor_ref 0.0915
_reflns_number_gt 1522
_reflns_number_total 1698
_reflns_threshold_expression 'I > 2\s(I)'
_cod_data_source_file qs3093sup1.cif
_cod_data_source_block I
_cod_original_cell_volume 479.71(16)
_cod_database_code 2022237
_shelx_space_group_comment
;
The symmetry employed for this shelxl refinement is uniquely defined
by the following loop, which should always be used as a source of
symmetry information in preference to the above space-group names.
They are only intended as comments.
;
_shelx_estimated_absorpt_t_min 0.960
_shelx_estimated_absorpt_t_max 0.982

loop_
_space_group_symop_operation_xyz
'x, y, z'
'-x, -y, -z'

loop_
_atom_site_type_symbol
_atom_site_label
_atom_site_fract_x
_atom_site_fract_y
_atom_site_fract_z
_atom_site_U_iso_or_equiv
_atom_site_adp_type
_atom_site_calc_flag
_atom_site_occupancy
_atom_site_disorder_assembly
_atom_site_disorder_group
N N3 0.4877(2) 0.6949(2) 0.37479(8) 0.0284(3) Uani d 1 . .
N N8 0.4006(2) 0.4532(2) 0.12692(8) 0.0292(3) Uani d 1 . .
N N1 0.1762(3) 0.4668(3) 0.40038(9) 0.0411(4) Uani d 1 . .
N N7 0.7210(3) 0.2065(2) 0.15392(9) 0.0388(4) Uani d 1 . .
N N10 0.2307(3) 0.6532(3) 0.12384(11) 0.0408(4) Uani d 1 . .
N N5 0.6456(3) 0.8754(3) 0.38523(11) 0.0448(4) Uani d 1 . .
N N6 0.5896(3) 0.1227(2) 0.08966(9) 0.0383(4) Uani d 1 . .
N N2 0.3076(3) 0.4056(3) 0.32649(8) 0.0390(4) Uani d 1 . .
C C5 0.3981(3) 0.2755(3) 0.07553(9) 0.0308(4) Uani d 1 . .
C C2 0.4888(3) 0.5453(3) 0.31288(9) 0.0293(4) Uani d 1 . .
N N9 0.2256(3) 0.2702(3) 0.01670(10) 0.0425(4) Uani d 1 . .
C C4 0.6046(3) 0.4023(3) 0.17430(9) 0.0305(4) Uani d 1 . .
N N4 0.2268(3) 0.7560(3) 0.49553(10) 0.0484(4) Uani d 1 . .
C C1 0.2906(3) 0.6410(3) 0.42740(9) 0.0318(4) Uani d 1 . .
C C3 0.6737(3) 0.5516(3) 0.24052(10) 0.0339(4) Uani d 1 . .
O O1 0.1062(3) -0.0044(2) 0.26006(9) 0.0502(4) Uani d 1 . .
H H3A 0.832(3) 0.492(3) 0.2612(10) 0.032(4) Uiso d 1 . .
H H3B 0.685(3) 0.718(4) 0.2154(12) 0.045(5) Uiso d 1 . .
H H4A 0.103(4) 0.708(4) 0.5279(13) 0.050(6) Uiso d 1 . .
H H9A 0.248(4) 0.148(4) -0.0139(13) 0.051(6) Uiso d 1 . .
H H10B 0.187(4) 0.683(4) 0.1761(16) 0.074(7) Uiso d 1 . .
H H4B 0.308(4) 0.875(4) 0.5077(14) 0.063(6) Uiso d 1 . .
H H1A 0.171(5) 0.122(5) 0.2784(15) 0.075(7) Uiso d 1 . .
H H1B -0.012(5) 0.059(4) 0.2209(16) 0.079(8) Uiso d 1 . .
H H9B 0.079(5) 0.327(4) 0.0279(15) 0.070(7) Uiso d 1 . .
H H10A 0.316(5) 0.782(5) 0.1007(16) 0.081(8) Uiso d 1 . .
H H5B 0.797(5) 0.819(4) 0.3807(15) 0.075(8) Uiso d 1 . .
H H5A 0.622(6) 0.995(6) 0.344(2) 0.122(13) Uiso d 1 . .

loop_
_atom_site_aniso_label
_atom_site_aniso_U_11
_atom_site_aniso_U_22
_atom_site_aniso_U_33
_atom_site_aniso_U_12
_atom_site_aniso_U_13
_atom_site_aniso_U_23
N3 0.0293(6) 0.0291(7) 0.0289(6) -0.0081(5) 0.0001(5) -0.0088(5)
N8 0.0327(7) 0.0264(6) 0.0292(7) -0.0026(5) 0.0021(5) -0.0070(5)
N1 0.0460(8) 0.0476(8) 0.0336(7) -0.0205(7) 0.0095(6) -0.0153(6)
N7 0.0399(8) 0.0411(8) 0.0379(8) 0.0022(6) -0.0061(6) -0.0166(6)
N10 0.0445(9) 0.0331(8) 0.0450(9) 0.0048(7) -0.0003(7) -0.0094(7)
N5 0.0426(9) 0.0477(9) 0.0502(10) -0.0233(7) 0.0070(7) -0.0232(8)
N6 0.0431(8) 0.0372(8) 0.0372(8) 0.0018(6) -0.0056(6) -0.0163(6)
N2 0.0453(8) 0.0417(8) 0.0336(7) -0.0189(6) 0.0074(6) -0.0142(6)
C5 0.0361(8) 0.0307(8) 0.0262(8) -0.0049(7) 0.0020(6) -0.0059(6)
C2 0.0332(8) 0.0278(7) 0.0284(8) -0.0059(6) -0.0022(6) -0.0070(6)
N9 0.0435(9) 0.0482(9) 0.0385(8) -0.0007(7) -0.0063(7) -0.0162(7)
C4 0.0317(8) 0.0318(8) 0.0289(8) -0.0053(6) 0.0030(6) -0.0070(6)
N4 0.0509(9) 0.0557(10) 0.0444(9) -0.0241(8) 0.0177(7) -0.0265(7)
C1 0.0330(8) 0.0347(8) 0.0289(8) -0.0075(7) 0.0016(6) -0.0066(6)
C3 0.0335(9) 0.0372(9) 0.0336(8) -0.0089(7) 0.0019(7) -0.0118(7)
O1 0.0561(8) 0.0355(7) 0.0608(9) -0.0017(6) -0.0169(7) -0.0092(6)

loop_
_atom_type_symbol
_atom_type_description
_atom_type_scat_dispersion_real
_atom_type_scat_dispersion_imag
_atom_type_scat_source
C C 0.0033 0.0016 'International Tables Vol C Tables 4.2.6.8 and 6.1.1.4'
H H 0.0000 0.0000 'International Tables Vol C Tables 4.2.6.8 and 6.1.1.4'
N N 0.0061 0.0033 'International Tables Vol C Tables 4.2.6.8 and 6.1.1.4'
O O 0.0106 0.0060 'International Tables Vol C Tables 4.2.6.8 and 6.1.1.4'

loop_
_geom_angle_atom_site_label_1
_geom_angle_atom_site_label_2
_geom_angle_atom_site_label_3
_geom_angle_site_symmetry_1
_geom_angle_site_symmetry_3
_geom_angle
_geom_angle_publ_flag
C1 N3 C2 . . 105.99(12) ?
C1 N3 N5 . . 124.19(12) ?
C2 N3 N5 . . 129.80(13) ?
C5 N8 C4 . . 106.00(12) ?
C5 N8 N10 . . 124.31(13) ?
C4 N8 N10 . . 129.53(13) ?
C1 N1 N2 . . 106.37(13) ?
C4 N7 N6 . . 107.58(13) ?
N8 N10 H10B . . 109.4(16) ?
N8 N10 H10A . . 106.1(16) ?
H10B N10 H10A . . 106(2) ?
N3 N5 H5B . . 109.2(16) ?
N3 N5 H5A . . 109(2) ?
H5B N5 H5A . . 108(3) ?
C5 N6 N7 . . 106.44(12) ?
C2 N2 N1 . . 107.62(12) ?
N6 C5 N9 . . 126.88(15) ?
N6 C5 N8 . . 109.99(13) ?
N9 C5 N8 . . 123.07(15) ?
N2 C2 N3 . . 110.01(13) ?
N2 C2 C3 . . 126.99(13) ?
N3 C2 C3 . . 122.99(13) ?
C5 N9 H9A . . 114.2(13) ?
C5 N9 H9B . . 117.9(16) ?
H9A N9 H9B . . 120(2) ?
N7 C4 N8 . . 109.98(13) ?
N7 C4 C3 . . 126.62(14) ?
N8 C4 C3 . . 123.39(13) ?
C1 N4 H4A . . 118.4(13) ?
C1 N4 H4B . . 121.1(15) ?
H4A N4 H4B . . 121(2) ?
N1 C1 N4 . . 126.74(15) ?
N1 C1 N3 . . 110.01(13) ?
N4 C1 N3 . . 123.25(14) ?
C4 C3 C2 . . 111.50(13) ?
C4 C3 H3A . . 108.8(10) ?
C2 C3 H3A . . 109.3(10) ?
C4 C3 H3B . . 109.5(11) ?
C2 C3 H3B . . 108.9(11) ?
H3A C3 H3B . . 108.8(14) ?
H1A O1 H1B . . 106(2) ?

loop_
_geom_bond_atom_site_label_1
_geom_bond_atom_site_label_2
_geom_bond_site_symmetry_2
_geom_bond_distance
_geom_bond_publ_flag
N3 C1 . 1.3593(19) ?
N3 C2 . 1.3607(18) ?
N3 N5 . 1.3997(18) ?
N8 C5 . 1.3576(19) ?
N8 C4 . 1.362(2) ?
N8 N10 . 1.4040(19) ?
N1 C1 . 1.314(2) ?
N1 N2 . 1.4094(19) ?
N7 C4 . 1.297(2) ?
N7 N6 . 1.4078(19) ?
N10 H10B . 0.88(3) ?
N10 H10A . 0.92(3) ?
N5 H5B . 0.86(3) ?
N5 H5A . 0.89(3) ?
N6 C5 . 1.314(2) ?
N2 C2 . 1.2966(19) ?
C5 N9 . 1.354(2) ?
C2 C3 . 1.492(2) ?
N9 H9A . 0.88(2) ?
N9 H9B . 0.86(3) ?
C4 C3 . 1.489(2) ?
N4 C1 . 1.341(2) ?
N4 H4A . 0.87(2) ?
N4 H4B . 0.87(2) ?
C3 H3A . 0.957(18) ?
C3 H3B . 0.982(19) ?
O1 H1A . 0.89(3) ?
O1 H1B . 0.94(3) ?

loop_
_geom_hbond_atom_site_label_D
_geom_hbond_atom_site_label_H
_geom_hbond_atom_site_label_A
_geom_hbond_site_symmetry_A
_geom_hbond_distance_DH
_geom_hbond_distance_HA
_geom_hbond_distance_DA
_geom_hbond_angle_DHA
_geom_hbond_publ_flag
O1 H1A N2 . 0.89(3) 2.04(3) 2.9308(19) 177(2) yes
O1 H1B N7 1_455 0.94(3) 1.92(3) 2.852(2) 172(2) yes
N4 H4A N1 2_566 0.87(2) 2.09(2) 2.949(2) 170.1(18) yes
N9 H9A N6 2_655 0.88(2) 2.16(2) 3.018(2) 163.6(18) yes
N4 H4B N5 2_676 0.87(2) 2.35(2) 3.084(2) 142.4(19) yes
N10 H10A N6 1_565 0.92(3) 2.49(3) 3.369(2) 160(2) yes
N10 H10B O1 1_565 0.88(3) 2.33(2) 3.073(2) 142(2) yes

loop_
_geom_torsion_atom_site_label_1
_geom_torsion_atom_site_label_2
_geom_torsion_atom_site_label_3
_geom_torsion_atom_site_label_4
_geom_torsion_site_symmetry_1
_geom_torsion_site_symmetry_2
_geom_torsion_site_symmetry_3
_geom_torsion_site_symmetry_4
_geom_torsion
_geom_torsion_publ_flag
C4 N7 N6 C5 . . . . -0.31(18) ?
C1 N1 N2 C2 . . . . -0.66(18) ?
N7 N6 C5 N9 . . . . 177.54(16) ?
N7 N6 C5 N8 . . . . 0.29(17) ?
C4 N8 C5 N6 . . . . -0.16(17) ?
N10 N8 C5 N6 . . . . 175.67(14) ?
C4 N8 C5 N9 . . . . -177.53(15) ?
N10 N8 C5 N9 . . . . -1.7(2) ?
N1 N2 C2 N3 . . . . 0.93(18) ?
N1 N2 C2 C3 . . . . -178.11(16) ?
C1 N3 C2 N2 . . . . -0.85(17) ?
N5 N3 C2 N2 . . . . -179.24(17) ?
C1 N3 C2 C3 . . . . 178.24(14) ?
N5 N3 C2 C3 . . . . -0.1(3) ?
N6 N7 C4 N8 . . . . 0.22(18) ?
N6 N7 C4 C3 . . . . 178.91(14) ?
C5 N8 C4 N7 . . . . -0.05(17) ?
N10 N8 C4 N7 . . . . -175.58(15) ?
C5 N8 C4 C3 . . . . -178.79(14) ?
N10 N8 C4 C3 . . . . 5.7(2) ?
N2 N1 C1 N4 . . . . 179.14(17) ?
N2 N1 C1 N3 . . . . 0.13(18) ?
C2 N3 C1 N1 . . . . 0.41(18) ?
N5 N3 C1 N1 . . . . 178.92(16) ?
C2 N3 C1 N4 . . . . -178.64(16) ?
N5 N3 C1 N4 . . . . -0.1(3) ?
N7 C4 C3 C2 . . . . -113.06(18) ?
N8 C4 C3 C2 . . . . 65.5(2) ?
N2 C2 C3 C4 . . . . 9.6(2) ?
N3 C2 C3 C4 . . . . -169.34(14) ?

_cod_database_fobs_code 2022237
